data_4036247
loop_
_publ_author_name
'H\"acker, Christine'
'Plietker, Bernd'

_publ_section_title
;
 General Stereodivergent Enantioselective Total Synthetic Approach toward
 Macrosphelides A-G and M.
;
_journal_issue 16
_journal_name_full 'The Journal of organic chemistry'
_journal_page_first 8055
_journal_page_last 8064
_journal_paper_doi 10.1021/acs.joc.5b01171
_journal_volume 80
_journal_year 2015
_chemical_absolute_configuration ad
_chemical_formula_moiety 'C16 H22 O8'
_chemical_formula_sum 'C16 H22 O8'
_chemical_formula_weight 342.34
_space_group_IT_number 4
_space_group_name_Hall 'P 2yb'
_space_group_name_H-M_alt 'P 1 21 1'
_symmetry_cell_setting monoclinic
_symmetry_space_group_name_Hall 'P 2yb'
_symmetry_space_group_name_H-M 'P 1 21 1'
_atom_sites_solution_hydrogens geom
_atom_sites_solution_primary direct
_atom_sites_solution_secondary difmap
_audit_creation_method SHELXL-97
_cell_angle_alpha 90.00
_cell_angle_beta 97.632(3)
_cell_angle_gamma 90.00
_cell_formula_units_Z 2
_cell_length_a 5.5897(4)
_cell_length_b 16.6860(11)
_cell_length_c 9.1104(6)
_cell_measurement_reflns_used 2763
_cell_measurement_temperature 100(2)
_cell_measurement_theta_max 65.87
_cell_measurement_theta_min 4.90
_cell_volume 842.20(10)
_computing_cell_refinement 'Bruker APEXII Software Suite, 2008'
_computing_data_collection 'Bruker APEXII Software Suite, 2008'
_computing_data_reduction 'Bruker APEXII Software Suite, 2008'
_computing_molecular_graphics 'SHELXTL-plus, XP (Sheldrick, 1991)'
_computing_structure_refinement 'SHELXL-97 (Sheldrick, 1997)'
_computing_structure_solution 'SHELXS-97 (Sheldrick, 1990)'
_diffrn_ambient_temperature 100(2)
_diffrn_measured_fraction_theta_full 0.987
_diffrn_measured_fraction_theta_max 0.987
_diffrn_measurement_device_type 'Bruker Kappa APEXII Duo'
_diffrn_measurement_method 'Omega + phi Scans'
_diffrn_radiation_monochromator Triumph
_diffrn_radiation_source I\mS
_diffrn_radiation_type CuK\a
_diffrn_radiation_wavelength 1.54178
_diffrn_reflns_av_R_equivalents 0.0329
_diffrn_reflns_av_sigmaI/netI 0.0248
_diffrn_reflns_limit_h_max 6
_diffrn_reflns_limit_h_min -6
_diffrn_reflns_limit_k_max 19
_diffrn_reflns_limit_k_min -19
_diffrn_reflns_limit_l_max 10
_diffrn_reflns_limit_l_min -7
_diffrn_reflns_number 12539
_diffrn_reflns_theta_full 65.87
_diffrn_reflns_theta_max 65.87
_diffrn_reflns_theta_min 4.90
_diffrn_standards_decay_% 0
_diffrn_standards_interval_count 0
_diffrn_standards_number 0
_exptl_absorpt_coefficient_mu 0.923
_exptl_absorpt_correction_T_max 0.7528
_exptl_absorpt_correction_T_min 0.6675
_exptl_absorpt_correction_type multi-scan
_exptl_absorpt_process_details 'Blessing, 1995'
_exptl_crystal_colour colourless
_exptl_crystal_density_diffrn 1.350
_exptl_crystal_density_method 'not measured'
_exptl_crystal_description block
_exptl_crystal_F_000 364
_exptl_crystal_size_max 0.16
_exptl_crystal_size_mid 0.11
_exptl_crystal_size_min 0.04
_refine_diff_density_max 0.140
_refine_diff_density_min -0.145
_refine_diff_density_rms 0.029
_refine_ls_abs_structure_details 'Flack H D (1983), Acta Cryst. A39, 876-881'
_refine_ls_abs_structure_Flack 0.03(11)
_refine_ls_extinction_coef 0.0026(4)
_refine_ls_extinction_expression Fc^*^=kFc[1+0.001xFc^2^\l^3^/sin(2\q)]^-1/4^
_refine_ls_extinction_method SHELXL
_refine_ls_goodness_of_fit_ref 1.047
_refine_ls_hydrogen_treatment mixed
_refine_ls_matrix_type full
_refine_ls_number_parameters 229
_refine_ls_number_reflns 2848
_refine_ls_number_restraints 1
_refine_ls_restrained_S_all 1.046
_refine_ls_R_factor_all 0.0237
_refine_ls_R_factor_gt 0.0224
_refine_ls_shift/su_max 0.001
_refine_ls_shift/su_mean 0.000
_refine_ls_structure_factor_coef Fsqd
_refine_ls_weighting_details 'calc w=1/[\s^2^(Fo^2^)+(0.0308P)^2^+0.1021P] where P=(Fo^2^+2Fc^2^)/3'
_refine_ls_weighting_scheme calc
_refine_ls_wR_factor_gt 0.0559
_refine_ls_wR_factor_ref 0.0565
_reflns_number_gt 2763
_reflns_number_total 2848
_reflns_threshold_expression >2sigma(I)
_cod_data_source_file jo5b01171_si_005.cif
_cod_data_source_block s2114lc
_cod_original_sg_symbol_H-M 'P 21'
_cod_database_code 4036247

loop_
_symmetry_equiv_pos_as_xyz
'x, y, z'
'-x, y+1/2, -z'

loop_
_atom_site_label
_atom_site_type_symbol
_atom_site_fract_x
_atom_site_fract_y
_atom_site_fract_z
_atom_site_U_iso_or_equiv
_atom_site_adp_type
_atom_site_occupancy
_atom_site_symmetry_multiplicity
_atom_site_calc_flag
_atom_site_refinement_flags
O1 O 0.74098(18) 1.03188(6) 0.87818(11) 0.0181(2) Uani 1 1 d .
H1A H 0.780(3) 1.0043(13) 0.949(2) 0.031(5) Uiso 1 1 d .
C1 C 0.7011(2) 0.93842(8) 0.67189(14) 0.0150(3) Uani 1 1 d .
H1 H 0.5352 0.9602 0.6416 0.018 Uiso 1 1 calc R
O2 O 0.86827(17) 0.96335(6) 0.16319(10) 0.0203(2) Uani 1 1 d .
C2 C 0.8086(2) 0.91210(9) 0.53661(14) 0.0151(3) Uani 1 1 d .
H2 H 0.8880 0.8617 0.5393 0.018 Uiso 1 1 calc R
O3 O 1.01473(17) 0.85814(6) 0.30198(10) 0.0169(2) Uani 1 1 d .
C3 C 0.7986(2) 0.95533(9) 0.41423(14) 0.0164(3) Uani 1 1 d .
H3 H 0.7242 1.0066 0.4122 0.020 Uiso 1 1 calc R
O4 O 1.14900(19) 0.69323(6) 0.07438(10) 0.0226(2) Uani 1 1 d .
H4A H 1.197(3) 0.6439(13) 0.097(2) 0.033(5) Uiso 1 1 d .
C4 C 0.8975(2) 0.92768(8) 0.28073(14) 0.0149(3) Uani 1 1 d .
O5 O 0.54570(18) 0.62365(7) 0.44162(11) 0.0229(2) Uani 1 1 d .
C5 C 1.1014(2) 0.82052(8) 0.17528(14) 0.0156(3) Uani 1 1 d .
H5 H 0.9830 0.8290 0.0842 0.019 Uiso 1 1 calc R
O6 O 0.76327(16) 0.67893(6) 0.64367(10) 0.0168(2) Uani 1 1 d .
C6 C 1.3439(3) 0.85554(9) 0.15393(16) 0.0210(3) Uani 1 1 d .
H6A H 1.3251 0.9126 0.1298 0.032 Uiso 1 1 calc R
H6B H 1.4074 0.8275 0.0728 0.032 Uiso 1 1 calc R
H6C H 1.4563 0.8492 0.2453 0.032 Uiso 1 1 calc R
O7 O 0.39288(18) 0.81684(6) 0.60964(11) 0.0242(2) Uani 1 1 d .
C7 C 1.1230(2) 0.73098(9) 0.21197(15) 0.0171(3) Uani 1 1 d .
H7 H 1.2738 0.7220 0.2823 0.021 Uiso 1 1 calc R
O8 O 0.68901(16) 0.87055(5) 0.77067(10) 0.0161(2) Uani 1 1 d .
C8 C 0.9124(3) 0.69797(9) 0.27972(15) 0.0175(3) Uani 1 1 d .
H8 H 0.7682 0.6841 0.2176 0.021 Uiso 1 1 calc R
C9 C 0.9255(2) 0.68803(8) 0.42439(15) 0.0186(3) Uani 1 1 d .
H9 H 1.0735 0.7003 0.4840 0.022 Uiso 1 1 calc R
C10 C 0.7223(2) 0.65890(8) 0.49872(15) 0.0165(3) Uani 1 1 d .
C11 C 0.5708(2) 0.66448(9) 0.73433(15) 0.0167(3) Uani 1 1 d .
H11 H 0.4145 0.6550 0.6695 0.020 Uiso 1 1 calc R
C12 C 0.6372(3) 0.59194(9) 0.83007(17) 0.0223(3) Uani 1 1 d .
H12A H 0.6528 0.5452 0.7669 0.034 Uiso 1 1 calc R
H12B H 0.5110 0.5819 0.8928 0.034 Uiso 1 1 calc R
H12C H 0.7911 0.6016 0.8926 0.034 Uiso 1 1 calc R
C13 C 0.5561(3) 0.74055(9) 0.82344(15) 0.0195(3) Uani 1 1 d .
H13A H 0.4155 0.7376 0.8789 0.023 Uiso 1 1 calc R
H13B H 0.7036 0.7461 0.8960 0.023 Uiso 1 1 calc R
C14 C 0.5311(2) 0.81221(9) 0.72232(14) 0.0170(3) Uani 1 1 d .
C15 C 0.8574(2) 1.00192(8) 0.75879(14) 0.0158(3) Uani 1 1 d .
H15 H 0.8726 1.0477 0.6899 0.019 Uiso 1 1 calc R
C16 C 1.1109(2) 0.97245(10) 0.81229(16) 0.0231(3) Uani 1 1 d .
H16A H 1.2093 1.0172 0.8561 0.035 Uiso 1 1 calc R
H16B H 1.1831 0.9507 0.7284 0.035 Uiso 1 1 calc R
H16C H 1.1041 0.9305 0.8868 0.035 Uiso 1 1 calc R

loop_
_atom_site_aniso_label
_atom_site_aniso_U_11
_atom_site_aniso_U_22
_atom_site_aniso_U_33
_atom_site_aniso_U_23
_atom_site_aniso_U_13
_atom_site_aniso_U_12
O1 0.0268(5) 0.0160(5) 0.0124(5) -0.0006(4) 0.0060(4) 0.0021(4)
C1 0.0184(7) 0.0132(7) 0.0141(6) 0.0036(5) 0.0047(5) 0.0001(5)
O2 0.0257(5) 0.0205(5) 0.0155(5) 0.0033(4) 0.0054(4) 0.0035(4)
C2 0.0144(6) 0.0138(7) 0.0171(7) -0.0028(5) 0.0019(5) 0.0003(5)
O3 0.0223(5) 0.0168(5) 0.0122(4) -0.0003(4) 0.0042(4) 0.0047(4)
C3 0.0194(7) 0.0133(7) 0.0166(7) -0.0009(5) 0.0032(5) 0.0022(6)
O4 0.0376(6) 0.0148(5) 0.0175(5) -0.0004(4) 0.0116(4) 0.0036(5)
C4 0.0146(6) 0.0137(7) 0.0163(7) -0.0006(5) 0.0014(5) -0.0013(5)
O5 0.0243(6) 0.0260(6) 0.0183(5) -0.0050(4) 0.0025(4) -0.0066(5)
C5 0.0191(7) 0.0180(7) 0.0102(6) -0.0029(6) 0.0041(5) 0.0013(6)
O6 0.0171(5) 0.0203(5) 0.0135(4) -0.0011(4) 0.0043(4) -0.0028(4)
C6 0.0216(7) 0.0202(7) 0.0221(7) -0.0033(6) 0.0061(6) -0.0013(6)
O7 0.0243(5) 0.0204(5) 0.0258(6) 0.0005(4) -0.0040(4) -0.0023(5)
C7 0.0201(7) 0.0188(8) 0.0128(6) -0.0013(5) 0.0034(5) 0.0025(6)
O8 0.0204(5) 0.0140(5) 0.0145(5) 0.0008(4) 0.0037(4) -0.0033(4)
C8 0.0210(7) 0.0136(7) 0.0183(7) -0.0004(5) 0.0037(6) 0.0024(6)
C9 0.0199(7) 0.0170(7) 0.0194(7) -0.0005(6) 0.0043(5) 0.0016(6)
C10 0.0212(7) 0.0128(7) 0.0155(6) 0.0015(5) 0.0025(5) 0.0022(6)
C11 0.0170(7) 0.0175(7) 0.0167(7) 0.0021(5) 0.0061(5) -0.0032(6)
C12 0.0248(7) 0.0190(8) 0.0239(8) 0.0043(6) 0.0053(6) -0.0021(6)
C13 0.0255(7) 0.0174(8) 0.0166(7) -0.0006(6) 0.0062(6) -0.0050(6)
C14 0.0183(7) 0.0150(7) 0.0192(7) -0.0031(6) 0.0081(6) -0.0003(6)
C15 0.0203(7) 0.0142(7) 0.0143(7) -0.0020(5) 0.0076(5) -0.0020(6)
C16 0.0191(7) 0.0294(8) 0.0209(7) -0.0051(6) 0.0035(5) -0.0032(7)

loop_
_atom_type_symbol
_atom_type_description
_atom_type_scat_dispersion_real
_atom_type_scat_dispersion_imag
_atom_type_scat_source
C C 0.0181 0.0091 'International Tables Vol C Tables 4.2.6.8 and 6.1.1.4'
H H 0.0000 0.0000 'International Tables Vol C Tables 4.2.6.8 and 6.1.1.4'
O O 0.0492 0.0322 'International Tables Vol C Tables 4.2.6.8 and 6.1.1.4'

loop_
_geom_angle_atom_site_label_1
_geom_angle_atom_site_label_2
_geom_angle_atom_site_label_3
_geom_angle
C15 O1 H1A 108.0(15)
O8 C1 C2 109.62(11)
O8 C1 C15 106.87(10)
C2 C1 C15 111.33(11)
O8 C1 H1 109.7
C2 C1 H1 109.7
C15 C1 H1 109.7
C3 C2 C1 123.62(13)
C3 C2 H2 118.2
C1 C2 H2 118.2
C4 O3 C5 118.02(10)
C2 C3 C4 123.07(13)
C2 C3 H3 118.5
C4 C3 H3 118.5
C7 O4 H4A 105.5(12)
O2 C4 O3 124.00(12)
O2 C4 C3 123.44(13)
O3 C4 C3 112.52(11)
O3 C5 C6 109.54(11)
O3 C5 C7 105.85(10)
C6 C5 C7 111.03(11)
O3 C5 H5 110.1
C6 C5 H5 110.1
C7 C5 H5 110.1
C10 O6 C11 118.02(10)
C5 C6 H6A 109.5
C5 C6 H6B 109.5
H6A C6 H6B 109.5
C5 C6 H6C 109.5
H6A C6 H6C 109.5
H6B C6 H6C 109.5
O4 C7 C8 112.04(11)
O4 C7 C5 104.65(11)
C8 C7 C5 113.78(11)
O4 C7 H7 108.7
C8 C7 H7 108.7
C5 C7 H7 108.7
C14 O8 C1 116.27(10)
C9 C8 C7 120.85(13)
C9 C8 H8 119.6
C7 C8 H8 119.6
C8 C9 C10 123.64(13)
C8 C9 H9 118.2
C10 C9 H9 118.2
O5 C10 O6 124.36(12)
O5 C10 C9 126.65(13)
O6 C10 C9 108.98(12)
O6 C11 C12 108.43(11)
O6 C11 C13 105.16(11)
C12 C11 C13 112.89(11)
O6 C11 H11 110.1
C12 C11 H11 110.1
C13 C11 H11 110.1
C11 C12 H12A 109.5
C11 C12 H12B 109.5
H12A C12 H12B 109.5
C11 C12 H12C 109.5
H12A C12 H12C 109.5
H12B C12 H12C 109.5
C14 C13 C11 110.18(11)
C14 C13 H13A 109.6
C11 C13 H13A 109.6
C14 C13 H13B 109.6
C11 C13 H13B 109.6
H13A C13 H13B 108.1
O7 C14 O8 123.44(13)
O7 C14 C13 124.79(13)
O8 C14 C13 111.74(11)
O1 C15 C16 111.64(11)
O1 C15 C1 110.51(11)
C16 C15 C1 112.79(12)
O1 C15 H15 107.2
C16 C15 H15 107.2
C1 C15 H15 107.2
C15 C16 H16A 109.5
C15 C16 H16B 109.5
H16A C16 H16B 109.5
C15 C16 H16C 109.5
H16A C16 H16C 109.5
H16B C16 H16C 109.5

loop_
_geom_bond_atom_site_label_1
_geom_bond_atom_site_label_2
_geom_bond_distance
O1 C15 1.4298(16)
O1 H1A 0.80(2)
C1 O8 1.4537(16)
C1 C2 1.5065(19)
C1 C15 1.5261(18)
C1 H1 1.0000
O2 C4 1.2171(17)
C2 C3 1.323(2)
C2 H2 0.9500
O3 C4 1.3338(17)
O3 C5 1.4524(16)
C3 C4 1.4754(19)
C3 H3 0.9500
O4 C7 1.4274(17)
O4 H4A 0.88(2)
O5 C10 1.2062(18)
C5 C6 1.512(2)
C5 C7 1.532(2)
C5 H5 1.0000
O6 C10 1.3519(17)
O6 C11 1.4606(16)
C6 H6A 0.9800
C6 H6B 0.9800
C6 H6C 0.9800
O7 C14 1.2026(17)
C7 C8 1.504(2)
C7 H7 1.0000
O8 C14 1.3480(17)
C8 C9 1.321(2)
C8 H8 0.9500
C9 C10 1.479(2)
C9 H9 0.9500
C11 C12 1.509(2)
C11 C13 1.515(2)
C11 H11 1.0000
C12 H12A 0.9800
C12 H12B 0.9800
C12 H12C 0.9800
C13 C14 1.505(2)
C13 H13A 0.9900
C13 H13B 0.9900
C15 C16 1.518(2)
C15 H15 1.0000
C16 H16A 0.9800
C16 H16B 0.9800
C16 H16C 0.9800

loop_
_geom_hbond_atom_site_label_D
_geom_hbond_atom_site_label_H
_geom_hbond_atom_site_label_A
_geom_hbond_distance_DH
_geom_hbond_distance_HA
_geom_hbond_distance_DA
_geom_hbond_angle_DHA
_geom_hbond_site_symmetry_A
_geom_hbond_publ_flag
O1 H1A O2 0.80(2) 2.06(2) 2.840(1) 164(2) 1_556 yes
O4 H4A O1 0.88(2) 1.91(2) 2.783(2) 170(2) 2_746 yes

loop_
_geom_torsion_atom_site_label_1
_geom_torsion_atom_site_label_2
_geom_torsion_atom_site_label_3
_geom_torsion_atom_site_label_4
_geom_torsion
O8 C1 C2 C3 165.80(12)
C15 C1 C2 C3 -76.17(17)
C1 C2 C3 C4 -177.90(12)
C5 O3 C4 O2 -3.47(19)
C5 O3 C4 C3 174.32(11)
C2 C3 C4 O2 172.47(13)
C2 C3 C4 O3 -5.34(19)
C4 O3 C5 C6 84.44(14)
C4 O3 C5 C7 -155.79(11)
O3 C5 C7 O4 166.02(10)
C6 C5 C7 O4 -75.19(13)
O3 C5 C7 C8 43.40(14)
C6 C5 C7 C8 162.19(11)
C2 C1 O8 C14 -68.37(14)
C15 C1 O8 C14 170.86(10)
O4 C7 C8 C9 142.33(14)
C5 C7 C8 C9 -99.20(15)
C7 C8 C9 C10 177.53(13)
C11 O6 C10 O5 -6.59(19)
C11 O6 C10 C9 172.67(11)
C8 C9 C10 O5 18.5(2)
C8 C9 C10 O6 -160.76(13)
C10 O6 C11 C12 104.83(13)
C10 O6 C11 C13 -134.17(12)
O6 C11 C13 C14 52.44(14)
C12 C11 C13 C14 170.47(12)
C1 O8 C14 O7 -5.40(18)
C1 O8 C14 C13 172.65(10)
C11 C13 C14 O7 46.98(18)
C11 C13 C14 O8 -131.04(12)
O8 C1 C15 O1 -66.07(13)
C2 C1 C15 O1 174.25(11)
O8 C1 C15 C16 59.68(13)
C2 C1 C15 C16 -59.99(14)
